data_7715254
loop_
_publ_author_name
'Glenister, Mollie A.'
'Frese, Josef W. A.'
'Elsegood, Mark R. J.'
'Canaj, Angelos B.'
'Brechin, Euan K.'
'Redshaw, Carl'

_publ_section_title
;
 Reaction of Ph<sub>2</sub>C(X)(CO<sub>2</sub>H) (X = OH, NH<sub>2</sub>)
 with [VO(OR)<sub>3</sub>] (R = Et, <i>n</i>Pr): structure, magnetic
 susceptibility and ROP capability.
;
_journal_issue 12
_journal_name_full 'Dalton transactions (Cambridge, England : 2003)'
_journal_page_first 5351
_journal_page_last 5355
_journal_paper_doi 10.1039/d4dt00078a
_journal_volume 53
_journal_year 2024
_chemical_formula_moiety 'C192 H188 K0.30 O48 V8, 8(C2 H3 N)'
_chemical_formula_sum 'C208 H212 K0.3 N8 O48 V8'
_chemical_formula_weight 4010.98
_space_group_crystal_system monoclinic
_space_group_IT_number 14
_space_group_name_Hall '-P 2yn'
_space_group_name_H-M_alt 'P 1 21/n 1'
_atom_sites_solution_hydrogens geom
_atom_sites_solution_primary iterative
_atom_sites_solution_secondary difmap
_audit_creation_method SHELXL-2018/3
_audit_update_record
;
2024-02-22 deposited with the CCDC.	2024-02-27 downloaded from the CCDC.
;
_cell_angle_alpha 90
_cell_angle_beta 111.1787(14)
_cell_angle_gamma 90
_cell_formula_units_Z 2
_cell_length_a 21.3446(3)
_cell_length_b 19.2640(2)
_cell_length_c 25.4589(3)
_cell_measurement_reflns_used 23689
_cell_measurement_temperature 100(2)
_cell_measurement_theta_max 67.90
_cell_measurement_theta_min 2.30
_cell_volume 9761.2(2)
_computing_cell_refinement 'CrysAlisPro 1.171.40.58a (Rigaku OD, 2019)'
_computing_data_collection 'CrysAlisPro 1.171.40.58a (Rigaku OD, 2019)'
_computing_data_reduction 'CrysAlisPro 1.171.40.58a (Rigaku OD, 2019)'
_computing_molecular_graphics 'Bruker SHELXTL'
_computing_publication_material 'Bruker SHELXTL'
_computing_structure_refinement 'SHELXL-2018/3 (Sheldrick, 2018)'
_computing_structure_solution 'SHELXT-2018/2 (Sheldrick, 2015)'
_diffrn_ambient_temperature 100(2)
_diffrn_detector_area_resol_mean 10
_diffrn_measured_fraction_theta_full 0.999
_diffrn_measured_fraction_theta_max 0.991
_diffrn_measurement_device 'four-circle diffractometer'
_diffrn_measurement_device_type
; 
Rigaku 007HF equipped with Varimax confocal mirrors
and an AFC11 goniometer and HyPix 6000 detector 
;
_diffrn_measurement_method 'profile data from \w-scans'
_diffrn_radiation_type CuK\a
_diffrn_radiation_wavelength 1.54178
_diffrn_reflns_av_R_equivalents 0.0689
_diffrn_reflns_av_unetI/netI 0.0408
_diffrn_reflns_Laue_measured_fraction_full 0.999
_diffrn_reflns_Laue_measured_fraction_max 0.991
_diffrn_reflns_limit_h_max 25
_diffrn_reflns_limit_h_min -24
_diffrn_reflns_limit_k_max 23
_diffrn_reflns_limit_k_min -23
_diffrn_reflns_limit_l_max 31
_diffrn_reflns_limit_l_min -31
_diffrn_reflns_number 94168
_diffrn_reflns_point_group_measured_fraction_full 0.999
_diffrn_reflns_point_group_measured_fraction_max 0.991
_diffrn_reflns_theta_full 67.679
_diffrn_reflns_theta_max 70.070
_diffrn_reflns_theta_min 2.325
_diffrn_source 'Rotating anode'
_exptl_absorpt_coefficient_mu 3.803
_exptl_absorpt_correction_T_max 0.971
_exptl_absorpt_correction_T_min 0.553
_exptl_absorpt_correction_type gaussian
_exptl_absorpt_process_details
; 
CrysAlisPro 1.171.40.58a (Rigaku Oxford Diffraction, 2019) 
Numerical absorption correction based on gaussian integration over 
   a multifaceted crystal model 
Empirical absorption correction using spherical harmonics, 
 implemented in SCALE3 ABSPACK scaling algorithm. 
;
_exptl_crystal_colour orange
_exptl_crystal_density_diffrn 1.365
_exptl_crystal_density_method 'not measured'
_exptl_crystal_description plate
_exptl_crystal_F_000 4179
_exptl_crystal_recrystallization_method 'Re-crystallisation from solvent: acetonitrile'
_exptl_crystal_size_max 0.110
_exptl_crystal_size_mid 0.070
_exptl_crystal_size_min 0.030
_refine_diff_density_max 0.786
_refine_diff_density_min -0.517
_refine_diff_density_rms 0.071
_refine_ls_extinction_method none
_refine_ls_goodness_of_fit_ref 1.027
_refine_ls_hydrogen_treatment constr
_refine_ls_matrix_type full
_refine_ls_number_parameters 1197
_refine_ls_number_reflns 18364
_refine_ls_number_restraints 312
_refine_ls_restrained_S_all 1.044
_refine_ls_R_factor_all 0.0887
_refine_ls_R_factor_gt 0.0692
_refine_ls_shift/su_max 0.001
_refine_ls_shift/su_mean 0.000
_refine_ls_structure_factor_coef Fsqd
_refine_ls_weighting_details 'w=1/[\s^2^(Fo^2^)+(0.1271P)^2^+4.8666P] where P=(Fo^2^+2Fc^2^)/3'
_refine_ls_weighting_scheme calc
_refine_ls_wR_factor_gt 0.1939
_refine_ls_wR_factor_ref 0.2122
_reflns_Friedel_coverage 0.000
_reflns_number_gt 13788
_reflns_number_total 18364
_reflns_threshold_expression 'I > 2\s(I)'
_cod_data_source_file d4dt00078a2.cif
_cod_data_source_block 8
_cod_depositor_comments 'Adding full bibliography for 7715254--7715261.cif.'
_cod_original_sg_symbol_H-M 'P 21/n'
_cod_original_formula_sum 'C208 H212 K0.30 N8 O48 V8'
_cod_database_code 7715254
_shelx_shelxl_version_number 2018/3
_shelx_space_group_comment
; 
The symmetry employed for this shelxl refinement is uniquely defined 
by the following loop, which should always be used as a source of 
symmetry information in preference to the above space-group names. 
They are only intended as comments. 
;
_shelx_estimated_absorpt_t_min 0.680
_shelx_estimated_absorpt_t_max 0.894

loop_
_space_group_symop_operation_xyz
'x, y, z'
'-x+1/2, y+1/2, -z+1/2'
'-x, -y, -z'
'x-1/2, -y-1/2, z-1/2'

loop_
_atom_site_label
_atom_site_type_symbol
_atom_site_fract_x
_atom_site_fract_y
_atom_site_fract_z
_atom_site_U_iso_or_equiv
_atom_site_adp_type
_atom_site_occupancy
_atom_site_site_symmetry_order
_atom_site_calc_flag
_atom_site_refinement_flags_posn
_atom_site_refinement_flags_adp
_atom_site_refinement_flags_occupancy
_atom_site_disorder_assembly
_atom_site_disorder_group
V1 V 0.47298(3) 0.31248(3) 0.40872(2) 0.04489(16) Uani 1 1 d . . . . .
V2 V 0.37884(3) 0.32217(3) 0.47154(3) 0.04637(17) Uani 1 1 d . . . . .
V3 V 0.34958(3) 0.43928(3) 0.55870(2) 0.04161(16) Uani 1 1 d . . . . .
V4 V 0.41250(3) 0.57662(3) 0.60589(2) 0.04597(17) Uani 1 1 d . . . . .
O23 O 0.52688(11) 0.39743(13) 0.42050(9) 0.0455(5) Uani 1 1 d . . . . .
O24 O 0.39113(11) 0.40620(13) 0.51260(10) 0.0444(5) Uani 1 1 d . . . . .
O1 O 0.42647(14) 0.21886(15) 0.38824(11) 0.0570(6) Uani 1 1 d . . . . .
O2 O 0.35490(14) 0.22543(15) 0.43474(12) 0.0609(7) Uani 1 1 d . . . . .
C1 C 0.3790(2) 0.1967(2) 0.40169(19) 0.0603(10) Uani 1 1 d . . . . .
C2 C 0.3436(2) 0.1295(2) 0.3730(2) 0.0689(12) Uani 1 1 d . . . . .
O3 O 0.2982(2) 0.10602(19) 0.39806(19) 0.0958(12) Uani 1 1 d . . . . .
H3 H 0.270107 0.137407 0.396051 0.144 Uiso 1 1 calc R U . . .
C3 C 0.3934(2) 0.0707(2) 0.37781(19) 0.0646(11) Uani 1 1 d . . . . .
C4 C 0.4538(3) 0.0657(3) 0.4228(2) 0.0735(13) Uani 1 1 d . . . . .
H4 H 0.466751 0.101851 0.449975 0.088 Uiso 1 1 calc R U . . .
C5 C 0.4953(3) 0.0094(3) 0.4288(2) 0.0777(13) Uani 1 1 d . . . . .
H5 H 0.536297 0.006570 0.460163 0.093 Uiso 1 1 calc R U . . .
C6 C 0.4776(3) -0.0427(3) 0.3894(2) 0.0811(14) Uani 1 1 d . . . . .
H6A H 0.506977 -0.080997 0.393038 0.097 Uiso 1 1 calc R U . . .
C7 C 0.4174(3) -0.0396(3) 0.3447(2) 0.0806(14) Uani 1 1 d . . . . .
H7 H 0.404746 -0.076032 0.317791 0.097 Uiso 1 1 calc R U . . .
C8 C 0.3754(3) 0.0166(3) 0.3392(2) 0.0738(13) Uani 1 1 d . . . . .
H8 H 0.333690 0.018372 0.308512 0.089 Uiso 1 1 calc R U . . .
C9 C 0.3050(2) 0.1513(3) 0.3113(2) 0.0772(14) Uani 1 1 d . . . . .
C10 C 0.3377(3) 0.1592(3) 0.2738(2) 0.0783(14) Uani 1 1 d . . . . .
H10 H 0.384446 0.149687 0.285795 0.094 Uiso 1 1 calc R U . . .
C11 C 0.3039(4) 0.1808(3) 0.2191(3) 0.104(2) Uani 1 1 d . . . . .
H11 H 0.327726 0.185384 0.194218 0.125 Uiso 1 1 calc R U . . .
C12 C 0.2387(4) 0.1952(5) 0.2007(4) 0.142(3) Uani 1 1 d . . . . .
H12A H 0.216228 0.211099 0.163261 0.170 Uiso 1 1 calc R U . . .
C13 C 0.2044(4) 0.1870(6) 0.2361(4) 0.154(4) Uani 1 1 d . . . . .
H13 H 0.157569 0.196309 0.222670 0.185 Uiso 1 1 calc R U . . .
C14 C 0.2365(3) 0.1653(4) 0.2918(3) 0.113(2) Uani 1 1 d . . . . .
H14 H 0.211856 0.160157 0.315999 0.136 Uiso 1 1 calc R U . . .
O4 O 0.37918(14) 0.26906(14) 0.54036(11) 0.0558(6) Uani 1 1 d . . . . .
O5 O 0.35723(13) 0.34524(14) 0.59722(11) 0.0531(6) Uani 1 1 d . . . . .
C15 C 0.36996(19) 0.2859(2) 0.58424(16) 0.0522(9) Uani 1 1 d . . . . .
C16 C 0.3802(3) 0.2256(3) 0.6267(2) 0.0722(12) Uani 1 1 d . . . . .
O6 O 0.4042(2) 0.16667(19) 0.60581(17) 0.0911(11) Uani 1 1 d . . . . .
H6 H 0.390834 0.168703 0.570505 0.137 Uiso 1 1 calc R U . . .
C17 C 0.3157(3) 0.2075(3) 0.6336(2) 0.0854(14) Uani 1 1 d D U . . .
C18 C 0.3163(4) 0.1504(4) 0.6670(3) 0.125(2) Uani 1 1 d D U . . .
H18A H 0.357027 0.125499 0.684297 0.150 Uiso 1 1 calc R U . . .
C19 C 0.2585(4) 0.1287(5) 0.6757(4) 0.142(3) Uani 1 1 d D U . . .
H19 H 0.260437 0.089683 0.698996 0.171 Uiso 1 1 calc R U . . .
C20 C 0.1997(4) 0.1628(5) 0.6512(5) 0.173(4) Uani 1 1 d D U . . .
H20 H 0.160816 0.150388 0.658904 0.207 Uiso 1 1 calc R U . . .
C21 C 0.1980(4) 0.2157(6) 0.6150(6) 0.207(4) Uani 1 1 d D U . . .
H21 H 0.155977 0.234757 0.591914 0.249 Uiso 1 1 calc R U . . .
C22 C 0.2590(3) 0.2427(4) 0.6114(4) 0.148(3) Uani 1 1 d D U . . .
H22 H 0.258617 0.285736 0.593084 0.178 Uiso 1 1 calc R U . . .
C23 C 0.4346(3) 0.2442(3) 0.6836(2) 0.0821(15) Uani 1 1 d . . . . .
C24 C 0.4977(4) 0.2141(4) 0.7018(3) 0.114(2) Uani 1 1 d . . . . .
H24 H 0.508272 0.181760 0.678038 0.137 Uiso 1 1 calc R U . . .
C25 C 0.5453(4) 0.2297(5) 0.7531(4) 0.147(3) Uani 1 1 d . . . . .
H25 H 0.587837 0.207274 0.765028 0.177 Uiso 1 1 calc R U . . .
C26 C 0.5315(4) 0.2787(5) 0.7882(3) 0.123(3) Uani 1 1 d . . . . .
H26 H 0.564778 0.290214 0.823563 0.147 Uiso 1 1 calc R U . . .
C27 C 0.4698(3) 0.3098(4) 0.7709(2) 0.105(2) Uani 1 1 d . . . . .
H27 H 0.459826 0.342967 0.794425 0.126 Uiso 1 1 calc R U . . .
C28 C 0.4218(3) 0.2928(3) 0.7192(2) 0.0828(15) Uani 1 1 d . . . . .
H28 H 0.379133 0.314833 0.707557 0.099 Uiso 1 1 calc R U . . .
O7 O 0.27852(12) 0.33532(15) 0.44583(11) 0.0548(6) Uani 1 1 d . . . . .
O8 O 0.25790(11) 0.41542(13) 0.50063(10) 0.0489(6) Uani 1 1 d . . . . .
C29 C 0.24026(17) 0.3725(2) 0.46091(15) 0.0481(8) Uani 1 1 d . . . . .
C30 C 0.16428(19) 0.3642(2) 0.42540(17) 0.0607(10) Uani 1 1 d . . . . .
O9 O 0.15666(16) 0.3136(2) 0.38323(14) 0.0784(9) Uani 1 1 d . . . . .
H9 H 0.180919 0.279096 0.397473 0.118 Uiso 1 1 calc R U . . .
C31 C 0.1239(2) 0.3430(3) 0.46164(19) 0.0728(13) Uani 1 1 d . . . . .
C32 C 0.0686(3) 0.3013(4) 0.4384(3) 0.112(2) Uani 1 1 d . . . . .
H32 H 0.058181 0.284612 0.401112 0.135 Uiso 1 1 calc R U . . .
C33 C 0.0280(4) 0.2831(5) 0.4669(3) 0.143(4) Uani 1 1 d . . . . .
H33 H -0.008909 0.252800 0.449870 0.172 Uiso 1 1 calc R U . . .
C34 C 0.0401(3) 0.3083(5) 0.5205(3) 0.122(3) Uani 1 1 d . . . . .
H34 H 0.012201 0.295070 0.540630 0.146 Uiso 1 1 calc R U . . .
C35 C 0.0931(3) 0.3527(4) 0.5443(3) 0.0978(19) Uani 1 1 d . . . . .
H35 H 0.101058 0.372062 0.580456 0.117 Uiso 1 1 calc R U . . .
C36 C 0.1351(2) 0.3692(3) 0.5153(2) 0.0764(13) Uani 1 1 d . . . . .
H36 H 0.172393 0.399083 0.532422 0.092 Uiso 1 1 calc R U . . .
C37 C 0.13912(19) 0.4322(3) 0.39460(17) 0.0641(11) Uani 1 1 d . . . . .
C38 C 0.1292(3) 0.4403(3) 0.3386(2) 0.0865(16) Uani 1 1 d . . . . .
H38 H 0.138038 0.402454 0.318359 0.104 Uiso 1 1 calc R U . . .
C39 C 0.1065(3) 0.5025(4) 0.3109(2) 0.0986(19) Uani 1 1 d . . . . .
H39 H 0.099077 0.506254 0.271892 0.118 Uiso 1 1 calc R U . . .
C40 C 0.0946(3) 0.5587(4) 0.3390(2) 0.0959(19) Uani 1 1 d . . . . .
H40 H 0.079102 0.601190 0.319690 0.115 Uiso 1 1 calc R U . . .
C41 C 0.1053(2) 0.5531(3) 0.3956(2) 0.0821(15) Uani 1 1 d . . . . .
H41 H 0.097931 0.591879 0.415658 0.099 Uiso 1 1 calc R U . . .
C42 C 0.1269(2) 0.4907(3) 0.42316(19) 0.0710(12) Uani 1 1 d . . . . .
H42 H 0.133700 0.487004 0.462044 0.085 Uiso 1 1 calc R U . . .
O10 O 0.29365(13) 0.46251(15) 0.60863(11) 0.0537(6) Uani 1 1 d . . . . .
O11 O 0.34155(13) 0.56426(15) 0.64531(11) 0.0552(6) Uani 1 1 d . . . . .
C43 C 0.30139(19) 0.5151(2) 0.63989(16) 0.0560(10) Uani 1 1 d . . . . .
C44 C 0.2575(2) 0.5198(3) 0.67613(19) 0.0750(14) Uani 1 1 d . . . . .
O12 O 0.2714(2) 0.5844(3) 0.7057(2) 0.1271(19) Uani 1 1 d . . . . .
H12 H 0.307064 0.601305 0.704266 0.191 Uiso 1 1 calc R U . . .
C45 C 0.2777(3) 0.4632(5) 0.7185(3) 0.121(2) Uani 1 1 d D U . A 1
C46 C 0.3156(3) 0.4748(6) 0.7738(3) 0.164(3) Uani 1 1 d D U . A 1
H46 H 0.329863 0.521047 0.784574 0.196 Uiso 1 1 calc R U . A 1
C47 C 0.3346(6) 0.4251(9) 0.8147(5) 0.216(4) Uani 1 1 d D U . A 1
H47 H 0.360616 0.436042 0.852740 0.259 Uiso 1 1 calc R U . A 1
C48 C 0.3142(6) 0.3583(8) 0.7979(5) 0.218(4) Uani 1 1 d D U . A 1
H48 H 0.326768 0.321981 0.824931 0.261 Uiso 1 1 calc R U . A 1
C49 C 0.2757(5) 0.3430(7) 0.7426(5) 0.186(3) Uani 1 1 d D U . A 1
H49 H 0.261775 0.296631 0.731882 0.224 Uiso 1 1 calc R U . A 1
C50 C 0.2574(4) 0.3962(5) 0.7024(4) 0.136(2) Uani 1 1 d D U . A 1
H50 H 0.231068 0.386043 0.664304 0.163 Uiso 1 1 calc R U . A 1
C51 C 0.1825(2) 0.5198(3) 0.6395(2) 0.0712(12) Uani 1 1 d . . . . .
C52 C 0.1349(3) 0.5006(4) 0.6621(2) 0.104(2) Uani 1 1 d . . . . .
H52 H 0.149355 0.482400 0.699226 0.125 Uiso 1 1 calc R U . . .
C53 C 0.0675(3) 0.5074(5) 0.6321(3) 0.112(2) Uani 1 1 d . . . . .
H53 H 0.035790 0.493611 0.648373 0.134 Uiso 1 1 calc R U . . .
C54 C 0.0458(3) 0.5341(4) 0.5784(3) 0.0967(19) Uani 1 1 d . . . . .
H54 H -0.000889 0.540359 0.558151 0.116 Uiso 1 1 calc R U . . .
C55 C 0.0908(3) 0.5516(3) 0.5543(2) 0.0819(15) Uani 1 1 d . . . . .
H55 H 0.075588 0.568386 0.516624 0.098 Uiso 1 1 calc R U . . .
C56 C 0.1600(2) 0.5449(3) 0.5851(2) 0.0727(12) Uani 1 1 d . . . . .
H56 H 0.191465 0.557864 0.568374 0.087 Uiso 1 1 calc R U . . .
O13 O 0.37120(13) 0.67299(14) 0.59689(11) 0.0519(6) Uani 1 1 d . . . . .
O14 O 0.44106(12) 0.74342(13) 0.57413(10) 0.0506(6) Uani 1 1 d . . . . .
C57 C 0.38788(18) 0.7307(2) 0.58288(15) 0.0490(8) Uani 1 1 d . . . . .
C58 C 0.33688(19) 0.7906(2) 0.57555(17) 0.0544(9) Uani 1 1 d . . . . .
O15 O 0.27611(15) 0.76232(18) 0.57644(17) 0.0777(9) Uani 1 1 d . . . . .
H15 H 0.284563 0.727580 0.597818 0.117 Uiso 1 1 calc R U . . .
C59 C 0.32104(19) 0.8238(2) 0.51768(17) 0.0567(10) Uani 1 1 d . . . . .
C60 C 0.2674(2) 0.7984(3) 0.4715(2) 0.0810(14) Uani 1 1 d . . . . .
H60 H 0.241871 0.760029 0.476173 0.097 Uiso 1 1 calc R U . . .
C61 C 0.2516(3) 0.8289(4) 0.4195(2) 0.0972(19) Uani 1 1 d . . . . .
H61 H 0.215134 0.811431 0.388311 0.117 Uiso 1 1 calc R U . . .
C62 C 0.2880(3) 0.8847(4) 0.4121(2) 0.0926(17) Uani 1 1 d . . . . .
H62 H 0.276329 0.905945 0.376195 0.111 Uiso 1 1 calc R U . . .
C63 C 0.3410(3) 0.9091(3) 0.4566(2) 0.0886(16) Uani 1 1 d . . . . .
H63 H 0.366683 0.947061 0.451611 0.106 Uiso 1 1 calc R U . . .
C64 C 0.3572(2) 0.8786(3) 0.50902(19) 0.0763(13) Uani 1 1 d . . . . .
H64 H 0.394288 0.895985 0.539736 0.092 Uiso 1 1 calc R U . . .
C65 C 0.3658(2) 0.8435(2) 0.62380(18) 0.0587(10) Uani 1 1 d . . . . .
C66 C 0.3204(3) 0.8783(3) 0.6421(2) 0.0835(15) Uani 1 1 d . . . . .
H66 H 0.273879 0.867706 0.626068 0.100 Uiso 1 1 calc R U . . .
C67 C 0.3431(3) 0.9283(4) 0.6836(3) 0.106(2) Uani 1 1 d . . . . .
H67 H 0.312061 0.951160 0.696690 0.127 Uiso 1 1 calc R U . . .
C68 C 0.4097(3) 0.9451(3) 0.7061(2) 0.0933(17) Uani 1 1 d . . . . .
H68 H 0.424558 0.980576 0.733799 0.112 Uiso 1 1 calc R U . . .
C69 C 0.4554(3) 0.9107(3) 0.6887(2) 0.0783(14) Uani 1 1 d . . . . .
H69 H 0.501926 0.921489 0.705013 0.094 Uiso 1 1 calc R U . . .
C70 C 0.4332(2) 0.8605(2) 0.64745(18) 0.0649(11) Uani 1 1 d . . . . .
H70 H 0.464663 0.837322 0.635076 0.078 Uiso 1 1 calc R U . . .
O16 O 0.47113(13) 0.60083(15) 0.68573(10) 0.0534(6) Uani 1 1 d . . . . .
O17 O 0.54245(12) 0.68079(14) 0.67531(10) 0.0512(6) Uani 1 1 d . . . . .
C71 C 0.51777(19) 0.6449(2) 0.70396(15) 0.0512(9) Uani 1 1 d . . . . .
C72 C 0.5455(2) 0.6573(3) 0.76797(16) 0.0654(11) Uani 1 1 d . . . . .
O18 O 0.61039(16) 0.6876(2) 0.78265(13) 0.0840(11) Uani 1 1 d . . . . .
H18 H 0.611337 0.713166 0.756237 0.126 Uiso 1 1 calc R U . . .
C73 C 0.4983(3) 0.7076(3) 0.78216(19) 0.0749(14) Uani 1 1 d . . . . .
C74 C 0.4286(3) 0.7132(4) 0.7490(2) 0.0923(17) Uani 1 1 d . . . . .
H74 H 0.409515 0.684451 0.716773 0.111 Uiso 1 1 calc R U . . .
C75 C 0.3886(4) 0.7603(4) 0.7634(3) 0.121(3) Uani 1 1 d . . . . .
H75 H 0.342196 0.763569 0.740927 0.145 Uiso 1 1 calc R U . . .
C76 C 0.4147(5) 0.8018(5) 0.8092(4) 0.130(3) Uani 1 1 d . . . . .
H76 H 0.386690 0.833769 0.818868 0.156 Uiso 1 1 calc R U . . .
C77 C 0.4806(4) 0.7976(4) 0.8410(3) 0.117(3) Uani 1 1 d . . . . .
H77 H 0.498627 0.826735 0.873044 0.140 Uiso 1 1 calc R U . . .
C78 C 0.5234(3) 0.7505(4) 0.8273(3) 0.102(2) Uani 1 1 d . . . . .
H78 H 0.569809 0.748965 0.849880 0.123 Uiso 1 1 calc R U . . .
C79 C 0.5550(3) 0.5886(3) 0.79969(18) 0.0753(13) Uani 1 1 d . . . . .
C80 C 0.6161(3) 0.5549(4) 0.8170(2) 0.105(2) Uani 1 1 d . . . . .
H80 H 0.652823 0.574924 0.809786 0.125 Uiso 1 1 calc R U . . .
C81 C 0.6242(5) 0.4912(6) 0.8453(4) 0.140(3) Uani 1 1 d . . . . .
H81 H 0.666229 0.467885 0.857048 0.168 Uiso 1 1 calc R U . . .
C82 C 0.5715(6) 0.4631(5) 0.8556(4) 0.150(4) Uani 1 1 d . . . . .
H82 H 0.577711 0.420926 0.876234 0.180 Uiso 1 1 calc R U . . .
C83 C 0.5093(5) 0.4941(5) 0.8371(3) 0.133(3) Uani 1 1 d . . . . .
H83 H 0.472284 0.473015 0.843232 0.160 Uiso 1 1 calc R U . . .
C84 C 0.5020(4) 0.5576(4) 0.8090(3) 0.1012(19) Uani 1 1 d . . . . .
H84 H 0.459379 0.579842 0.796022 0.121 Uiso 1 1 calc R U . . .
O19 O 0.47426(12) 0.30550(15) 0.48547(10) 0.0541(6) Uani 1 1 d D U . . .
C85 C 0.5273(3) 0.3065(5) 0.5359(2) 0.126(2) Uani 1 1 d D U . . .
H85A H 0.516428 0.335705 0.563508 0.152 Uiso 0.721(13) 1 calc R U P B 1
H85B H 0.567761 0.325667 0.530901 0.152 Uiso 0.721(13) 1 calc R U P B 1
H85C H 0.544828 0.354066 0.535956 0.152 Uiso 0.279(13) 1 calc R U P B 2
H85D H 0.503669 0.308484 0.562989 0.152 Uiso 0.279(13) 1 calc R U P B 2
C86 C 0.5398(5) 0.2307(7) 0.5569(5) 0.145(4) Uani 0.721(13) 1 d D U P B 1
H86A H 0.498627 0.213230 0.561849 0.174 Uiso 0.721(13) 1 calc R U P B 1
H86B H 0.547063 0.202243 0.527260 0.174 Uiso 0.721(13) 1 calc R U P B 1
C87 C 0.5951(5) 0.2201(7) 0.6083(4) 0.190(4) Uani 1 1 d D U . . .
H87A H 0.598770 0.170605 0.617920 0.228 Uiso 0.721(13) 1 calc R U P B 1
H87B H 0.636617 0.235654 0.603825 0.228 Uiso 0.721(13) 1 calc R U P B 1
H87C H 0.588046 0.246671 0.638510 0.228 Uiso 0.721(13) 1 calc R U P B 1
H87D H 0.642387 0.205862 0.621602 0.228 Uiso 0.279(13) 1 calc R U P B 2
H87E H 0.584553 0.238861 0.639912 0.228 Uiso 0.279(13) 1 calc R U P B 2
H87F H 0.566431 0.179809 0.592541 0.228 Uiso 0.279(13) 1 calc R U P B 2
C86X C 0.5835(9) 0.2720(14) 0.5660(8) 0.121(5) Uani 0.279(13) 1 d D U P B 2
H86C H 0.616668 0.308778 0.584044 0.145 Uiso 0.279(13) 1 calc R U P B 2
H86D H 0.598800 0.250553 0.537337 0.145 Uiso 0.279(13) 1 calc R U P B 2
O20 O 0.38628(11) 0.35555(13) 0.40086(10) 0.0479(6) Uani 1 1 d . . . . .
C88 C 0.3373(2) 0.3887(3) 0.35243(18) 0.0686(12) Uani 1 1 d . . . . .
H88A H 0.361542 0.413758 0.331552 0.082 Uiso 1 1 calc R U . . .
H88B H 0.312641 0.423718 0.365885 0.082 Uiso 1 1 calc R U . . .
C89 C 0.2887(3) 0.3422(3) 0.3135(2) 0.0861(16) Uani 1 1 d . . . . .
H89A H 0.260507 0.320791 0.332608 0.103 Uiso 1 1 calc R U . . .
H89B H 0.312718 0.304584 0.302097 0.103 Uiso 1 1 calc R U . . .
C90 C 0.2434(3) 0.3821(5) 0.2606(2) 0.119(3) Uani 1 1 d . . . . .
H90A H 0.270937 0.414320 0.248316 0.179 Uiso 1 1 calc R U . . .
H90B H 0.209242 0.408259 0.269678 0.179 Uiso 1 1 calc R U . . .
H90C H 0.221352 0.349044 0.230288 0.179 Uiso 1 1 calc R U . . .
O21 O 0.42919(11) 0.47789(13) 0.61836(10) 0.0465(6) Uani 1 1 d . . . . .
C91 C 0.4680(3) 0.4456(3) 0.6713(2) 0.0900(18) Uani 1 1 d . . . . .
H91A H 0.482157 0.482912 0.699964 0.108 Uiso 1 1 calc R U . . .
H91B H 0.437059 0.415077 0.681822 0.108 Uiso 1 1 calc R U . . .
C92 C 0.5230(4) 0.4078(6) 0.6768(4) 0.149(3) Uani 1 1 d . . . . .
H92A H 0.510657 0.368029 0.650462 0.178 Uiso 1 1 calc R U . . .
H92B H 0.542890 0.389471 0.715674 0.178 Uiso 1 1 calc R U . . .
C93 C 0.5703(5) 0.4504(5) 0.6649(4) 0.143(3) Uani 1 1 d . . . . .
H93A H 0.562945 0.499018 0.672471 0.214 Uiso 1 1 calc R U . . .
H93B H 0.564918 0.445181 0.625220 0.214 Uiso 1 1 calc R U . . .
H93C H 0.615914 0.436518 0.688823 0.214 Uiso 1 1 calc R U . . .
O22 O 0.34308(11) 0.53859(13) 0.53852(9) 0.0442(5) Uani 1 1 d . . . . .
C94 C 0.2836(2) 0.5760(2) 0.50339(19) 0.0698(13) Uani 1 1 d . . . . .
H94A H 0.245313 0.543148 0.490703 0.084 Uiso 1 1 calc R U . . .
H94B H 0.272885 0.612024 0.526563 0.084 Uiso 1 1 calc R U . . .
C95 C 0.2897(3) 0.6088(3) 0.4543(2) 0.0869(15) Uani 1 1 d . . . . .
H95A H 0.327615 0.642142 0.466565 0.104 Uiso 1 1 calc R U . . .
H95B H 0.248171 0.635138 0.434025 0.104 Uiso 1 1 calc R U . . .
C96 C 0.3018(4) 0.5554(4) 0.4145(3) 0.1027(19) Uani 1 1 d . . . . .
H96A H 0.266120 0.520327 0.404593 0.154 Uiso 1 1 calc R U . . .
H96B H 0.345385 0.532944 0.433103 0.154 Uiso 1 1 calc R U . . .
H96C H 0.301451 0.578763 0.380177 0.154 Uiso 1 1 calc R U . . .
K1 K 0.500000 0.500000 0.500000 0.127(4) Uani 0.296(9) 2 d S . . . .
N1 N 0.1231(5) 0.7103(9) 0.4795(5) 0.128(5) Uani 0.489(8) 1 d D U P C 1
C97 C 0.1330(7) 0.7169(11) 0.5266(7) 0.131(6) Uani 0.489(8) 1 d D U P C 1
C98 C 0.1445(9) 0.7250(12) 0.5888(7) 0.148(6) Uani 0.489(8) 1 d D U P C 1
N1X N 0.2266(7) 0.7105(7) 0.6521(6) 0.132(4) Uani 0.511(8) 1 d D U P C 2
C97X C 0.1805(7) 0.6960(7) 0.6642(6) 0.101(4) Uani 0.511(8) 1 d D U P C 2
C98X C 0.1235(7) 0.6729(8) 0.6794(6) 0.112(4) Uani 0.511(8) 1 d D U P C 2

loop_
_atom_site_aniso_label
_atom_site_aniso_U_11
_atom_site_aniso_U_22
_atom_site_aniso_U_33
_atom_site_aniso_U_23
_atom_site_aniso_U_13
_atom_site_aniso_U_12
V1 0.0438(3) 0.0493(4) 0.0392(3) -0.0066(3) 0.0122(2) 0.0007(2)
V2 0.0454(3) 0.0492(4) 0.0450(3) -0.0029(3) 0.0170(3) -0.0007(3)
V3 0.0395(3) 0.0449(3) 0.0372(3) 0.0014(2) 0.0100(2) 0.0009(2)
V4 0.0445(3) 0.0474(4) 0.0392(3) -0.0038(3) 0.0071(2) -0.0001(3)
O23 0.0421(12) 0.0490(14) 0.0394(12) -0.0035(10) 0.0076(10) 0.0004(10)
O24 0.0405(12) 0.0475(14) 0.0425(12) 0.0014(10) 0.0119(10) -0.0012(10)
O1 0.0595(15) 0.0563(16) 0.0565(15) -0.0132(13) 0.0224(12) -0.0048(13)
O2 0.0672(17) 0.0546(16) 0.0665(17) -0.0104(13) 0.0307(14) -0.0076(13)
C1 0.064(2) 0.054(2) 0.064(2) -0.011(2) 0.024(2) -0.0073(19)
C2 0.071(3) 0.060(3) 0.081(3) -0.022(2) 0.034(2) -0.013(2)
O3 0.105(3) 0.068(2) 0.142(3) -0.033(2) 0.077(3) -0.0276(19)
C3 0.074(3) 0.056(3) 0.063(3) -0.011(2) 0.023(2) -0.013(2)
C4 0.086(3) 0.059(3) 0.070(3) -0.015(2) 0.022(2) -0.021(2)
C5 0.080(3) 0.059(3) 0.084(3) -0.005(2) 0.017(3) -0.010(2)
C6 0.089(4) 0.057(3) 0.091(4) -0.004(3) 0.025(3) -0.002(2)
C7 0.100(4) 0.063(3) 0.070(3) -0.020(2) 0.021(3) -0.003(3)
C8 0.087(3) 0.066(3) 0.061(3) -0.015(2) 0.019(2) -0.007(2)
C9 0.061(3) 0.071(3) 0.089(3) -0.024(3) 0.013(2) -0.009(2)
C10 0.079(3) 0.069(3) 0.071(3) -0.016(2) 0.007(3) -0.008(2)
C11 0.105(5) 0.099(5) 0.078(4) -0.014(3) -0.002(3) -0.024(3)
C12 0.094(5) 0.174(9) 0.109(6) -0.002(6) -0.022(5) -0.007(5)
C13 0.069(4) 0.205(10) 0.141(8) -0.011(7) -0.018(5) 0.010(5)
C14 0.069(3) 0.126(6) 0.130(6) -0.012(4) 0.018(4) -0.004(3)
O4 0.0641(16) 0.0491(15) 0.0573(15) 0.0016(12) 0.0255(13) 0.0012(12)
O5 0.0666(16) 0.0486(15) 0.0500(14) 0.0084(12) 0.0281(12) 0.0044(12)
C15 0.055(2) 0.054(2) 0.047(2) 0.0094(17) 0.0172(16) 0.0028(17)
C16 0.089(3) 0.058(3) 0.076(3) 0.008(2) 0.036(3) 0.006(2)
O6 0.111(3) 0.067(2) 0.101(3) 0.015(2) 0.044(2) 0.016(2)
C17 0.085(3) 0.074(3) 0.096(4) 0.019(3) 0.032(3) -0.002(2)
C18 0.119(4) 0.117(5) 0.157(6) 0.074(4) 0.073(4) 0.025(4)
C19 0.146(5) 0.127(6) 0.185(7) 0.060(5) 0.097(6) 0.003(4)
C20 0.129(5) 0.134(6) 0.293(10) 0.080(6) 0.121(6) -0.001(4)
C21 0.105(4) 0.166(7) 0.367(11) 0.137(7) 0.104(7) 0.015(5)
C22 0.096(4) 0.112(5) 0.255(8) 0.108(5) 0.086(5) 0.025(3)
C23 0.082(3) 0.091(4) 0.066(3) 0.032(3) 0.018(2) 0.014(3)
C24 0.106(5) 0.090(5) 0.128(6) 0.005(4) 0.021(4) 0.027(4)
C25 0.122(6) 0.130(7) 0.125(6) 0.010(5) -0.032(5) 0.047(5)
C26 0.104(5) 0.140(7) 0.087(4) 0.031(5) -0.011(4) 0.003(5)
C27 0.103(5) 0.133(6) 0.066(3) 0.007(3) 0.015(3) -0.007(4)
C28 0.074(3) 0.107(4) 0.064(3) 0.012(3) 0.021(2) 0.008(3)
O7 0.0436(13) 0.0671(17) 0.0512(14) -0.0124(13) 0.0142(11) -0.0096(12)
O8 0.0371(12) 0.0554(15) 0.0514(14) -0.0045(12) 0.0126(10) 0.0003(10)
C29 0.0385(17) 0.056(2) 0.0446(19) 0.0057(17) 0.0087(15) -0.0049(15)
C30 0.0409(19) 0.080(3) 0.053(2) -0.004(2) 0.0079(16) -0.0090(18)
O9 0.0611(19) 0.099(3) 0.0631(19) -0.0227(18) 0.0080(14) -0.0215(17)
C31 0.044(2) 0.111(4) 0.056(2) 0.007(2) 0.0089(18) -0.016(2)
C32 0.067(3) 0.168(7) 0.096(4) 0.000(4) 0.022(3) -0.047(4)
C33 0.092(5) 0.229(10) 0.108(5) -0.019(6) 0.035(4) -0.084(6)
C34 0.073(4) 0.190(8) 0.106(5) 0.023(5) 0.037(4) -0.032(4)
C35 0.066(3) 0.144(6) 0.087(4) 0.020(4) 0.032(3) -0.004(3)
C36 0.055(2) 0.104(4) 0.070(3) 0.007(3) 0.023(2) -0.004(2)
C37 0.0404(19) 0.094(3) 0.049(2) 0.008(2) 0.0045(16) 0.001(2)
C38 0.079(3) 0.117(5) 0.057(3) 0.004(3) 0.017(2) 0.009(3)
C39 0.100(4) 0.127(5) 0.061(3) 0.023(3) 0.020(3) 0.025(4)
C40 0.072(3) 0.134(6) 0.076(3) 0.038(4) 0.018(3) 0.025(3)
C41 0.059(3) 0.104(4) 0.073(3) 0.018(3) 0.011(2) 0.019(3)
C42 0.051(2) 0.095(4) 0.057(2) 0.011(2) 0.0072(19) 0.013(2)
O10 0.0480(14) 0.0632(17) 0.0520(14) -0.0023(13) 0.0204(11) -0.0024(12)
O11 0.0521(14) 0.0626(17) 0.0484(14) -0.0070(12) 0.0150(12) 0.0002(12)
C43 0.048(2) 0.074(3) 0.0432(19) -0.0040(19) 0.0132(16) 0.0033(19)
C44 0.057(2) 0.115(4) 0.057(2) -0.014(3) 0.024(2) 0.000(2)
O12 0.081(3) 0.189(5) 0.126(3) -0.096(4) 0.054(3) -0.033(3)
C45 0.067(3) 0.232(6) 0.078(3) 0.044(4) 0.044(3) 0.034(4)
C46 0.083(4) 0.340(8) 0.074(3) 0.052(4) 0.036(3) 0.068(5)
C47 0.113(7) 0.430(12) 0.114(5) 0.116(7) 0.051(5) 0.104(9)
C48 0.142(8) 0.385(10) 0.173(6) 0.166(8) 0.113(5) 0.125(9)
C49 0.135(6) 0.272(7) 0.199(7) 0.140(6) 0.117(6) 0.088(6)
C50 0.094(4) 0.203(6) 0.142(5) 0.083(4) 0.081(4) 0.046(4)
C51 0.054(2) 0.099(4) 0.063(3) -0.002(2) 0.023(2) 0.007(2)
C52 0.055(3) 0.189(7) 0.073(3) 0.021(4) 0.028(2) 0.001(3)
C53 0.058(3) 0.189(8) 0.090(4) 0.023(4) 0.030(3) 0.002(4)
C54 0.057(3) 0.148(6) 0.083(4) -0.006(4) 0.022(3) 0.005(3)
C55 0.063(3) 0.105(4) 0.075(3) 0.001(3) 0.022(2) 0.020(3)
C56 0.060(3) 0.092(4) 0.072(3) 0.001(3) 0.032(2) 0.009(2)
O13 0.0511(14) 0.0503(15) 0.0531(14) -0.0052(12) 0.0172(11) 0.0011(11)
O14 0.0492(14) 0.0505(15) 0.0507(14) -0.0012(11) 0.0165(11) 0.0059(11)
C57 0.051(2) 0.051(2) 0.0442(19) -0.0080(16) 0.0155(15) 0.0028(16)
C58 0.0473(19) 0.053(2) 0.063(2) -0.0018(18) 0.0205(17) 0.0054(16)
O15 0.0576(17) 0.068(2) 0.116(3) -0.0087(19) 0.0410(18) 0.0007(14)
C59 0.049(2) 0.059(2) 0.055(2) -0.0052(18) 0.0101(17) 0.0091(17)
C60 0.063(3) 0.079(3) 0.077(3) 0.003(3) -0.004(2) -0.006(2)
C61 0.073(3) 0.108(5) 0.074(3) -0.003(3) -0.017(3) -0.005(3)
C62 0.080(3) 0.116(5) 0.060(3) 0.015(3) 0.001(2) 0.005(3)
C63 0.087(3) 0.098(4) 0.062(3) 0.011(3) 0.005(3) -0.022(3)
C64 0.072(3) 0.091(4) 0.053(2) -0.002(2) 0.006(2) -0.018(3)
C65 0.062(2) 0.058(2) 0.059(2) -0.0050(19) 0.0251(19) 0.0082(19)
C66 0.074(3) 0.092(4) 0.091(4) -0.027(3) 0.038(3) 0.003(3)
C67 0.098(4) 0.113(5) 0.121(5) -0.055(4) 0.056(4) 0.002(4)
C68 0.100(4) 0.104(4) 0.083(4) -0.041(3) 0.041(3) -0.011(3)
C69 0.081(3) 0.087(4) 0.066(3) -0.026(3) 0.024(2) -0.006(3)
C70 0.066(3) 0.069(3) 0.060(2) -0.013(2) 0.023(2) 0.003(2)
O16 0.0509(14) 0.0655(17) 0.0413(13) -0.0061(12) 0.0136(11) -0.0075(12)
O17 0.0487(13) 0.0634(17) 0.0391(13) -0.0103(11) 0.0129(11) -0.0060(11)
C71 0.051(2) 0.063(2) 0.0369(18) -0.0073(17) 0.0122(15) 0.0017(18)
C72 0.066(3) 0.085(3) 0.0388(19) -0.010(2) 0.0119(18) -0.016(2)
O18 0.0692(19) 0.130(3) 0.0458(16) -0.0172(17) 0.0122(14) -0.0345(19)
C73 0.095(3) 0.088(3) 0.056(2) -0.027(2) 0.043(2) -0.028(3)
C74 0.099(4) 0.115(5) 0.065(3) -0.025(3) 0.033(3) 0.007(3)
C75 0.126(5) 0.160(7) 0.097(4) -0.022(5) 0.064(4) 0.027(5)
C76 0.139(7) 0.144(7) 0.142(7) -0.061(5) 0.093(6) -0.022(5)
C77 0.136(6) 0.127(6) 0.115(5) -0.067(4) 0.080(5) -0.050(5)
C78 0.108(4) 0.125(5) 0.087(4) -0.045(4) 0.050(3) -0.044(4)
C79 0.078(3) 0.093(4) 0.040(2) -0.008(2) 0.003(2) -0.012(3)
C80 0.094(4) 0.121(5) 0.070(3) 0.005(3) -0.004(3) 0.002(4)
C81 0.122(7) 0.149(8) 0.111(6) 0.012(5) -0.004(5) 0.015(6)
C82 0.168(9) 0.125(7) 0.106(6) 0.044(5) -0.013(6) -0.012(7)
C83 0.149(7) 0.130(7) 0.097(5) 0.032(5) 0.017(5) -0.026(6)
C84 0.107(5) 0.111(5) 0.078(4) 0.014(3) 0.024(3) -0.017(4)
O19 0.0479(13) 0.0679(17) 0.0440(13) -0.0007(12) 0.0137(10) 0.0043(12)
C85 0.067(3) 0.240(7) 0.061(3) 0.027(4) 0.010(2) 0.034(4)
C86 0.082(5) 0.239(9) 0.123(6) 0.070(6) 0.047(4) 0.057(6)
C87 0.156(7) 0.233(10) 0.144(7) 0.064(6) 0.011(5) 0.019(7)
C86X 0.054(7) 0.232(12) 0.062(8) 0.025(7) 0.004(6) 0.027(8)
O20 0.0432(12) 0.0559(15) 0.0402(12) -0.0027(11) 0.0097(10) 0.0009(11)
C88 0.059(2) 0.086(3) 0.060(2) 0.016(2) 0.020(2) 0.019(2)
C89 0.070(3) 0.117(5) 0.060(3) -0.002(3) 0.009(2) 0.014(3)
C90 0.091(4) 0.179(8) 0.069(3) 0.008(4) 0.005(3) 0.040(4)
O21 0.0398(12) 0.0522(14) 0.0407(12) 0.0022(10) 0.0065(10) 0.0028(10)
C91 0.075(3) 0.064(3) 0.084(3) 0.017(3) -0.027(3) 0.000(2)
C92 0.126(6) 0.199(10) 0.120(6) 0.049(6) 0.044(5) 0.045(7)
C93 0.155(8) 0.137(7) 0.143(7) 0.023(6) 0.063(6) -0.040(6)
O22 0.0404(12) 0.0485(14) 0.0382(12) -0.0001(10) 0.0075(9) 0.0033(10)
C94 0.067(3) 0.056(3) 0.060(3) 0.003(2) -0.008(2) 0.002(2)
C95 0.084(3) 0.081(4) 0.081(3) 0.018(3) 0.011(3) 0.015(3)
C96 0.105(4) 0.115(5) 0.096(4) -0.009(4) 0.045(4) 0.018(4)
K1 0.121(7) 0.143(8) 0.127(7) -0.032(5) 0.057(5) -0.016(5)
N1 0.064(6) 0.204(13) 0.113(6) -0.020(9) 0.028(6) -0.048(7)
C97 0.078(8) 0.190(15) 0.117(7) -0.025(10) 0.025(8) -0.041(9)
C98 0.117(10) 0.201(15) 0.124(7) -0.037(11) 0.041(9) -0.030(11)
N1X 0.130(9) 0.138(10) 0.156(10) -0.029(8) 0.084(8) -0.004(7)
C97X 0.101(7) 0.106(9) 0.102(8) -0.030(7) 0.044(6) 0.003(6)
C98X 0.116(9) 0.120(10) 0.117(10) -0.044(8) 0.063(8) -0.006(7)

loop_
_atom_type_symbol
_atom_type_description
_atom_type_scat_dispersion_real
_atom_type_scat_dispersion_imag
_atom_type_scat_source
C C 0.0181 0.0091 'International Tables Vol C Tables 4.2.6.8 and 6.1.1.4'
H H 0.0000 0.0000 'International Tables Vol C Tables 4.2.6.8 and 6.1.1.4'
O O 0.0492 0.0322 'International Tables Vol C Tables 4.2.6.8 and 6.1.1.4'
K K 0.3868 1.0657 'International Tables Vol C Tables 4.2.6.8 and 6.1.1.4'
V V 0.0687 2.1097 'International Tables Vol C Tables 4.2.6.8 and 6.1.1.4'
N N 0.0311 0.0180 'International Tables Vol C Tables 4.2.6.8 and 6.1.1.4'

loop_
_geom_angle_atom_site_label_1
_geom_angle_atom_site_label_2
_geom_angle_atom_site_label_3
_geom_angle
_geom_angle_site_symmetry_1
_geom_angle_site_symmetry_3
_geom_angle_publ_flag
O19 V1 O23 96.27(11) . . ?
O19 V1 O20 78.66(10) . . ?
O23 V1 O20 98.14(10) . . ?
O19 V1 O1 91.41(12) . . ?
O23 V1 O1 169.99(11) . . ?
O20 V1 O1 89.65(11) . . ?
O19 V1 O14 93.64(11) . 3_666 ?
O23 V1 O14 88.57(10) . 3_666 ?
O20 V1 O14 170.24(11) . 3_666 ?
O1 V1 O14 84.52(11) . 3_666 ?
O19 V1 O17 172.12(11) . 3_666 ?
O23 V1 O17 88.34(10) . 3_666 ?
O20 V1 O17 94.39(10) . 3_666 ?
O1 V1 O17 84.78(11) . 3_666 ?
O14 V1 O17 92.86(10) 3_666 3_666 ?
O19 V1 V2 40.29(7) . . ?
O23 V1 V2 109.66(7) . . ?
O20 V1 V2 40.61(7) . . ?
O1 V1 V2 80.36(8) . . ?
O14 V1 V2 130.25(8) 3_666 . ?
O17 V1 V2 131.99(8) 3_666 . ?
O24 V2 O19 96.45(11) . . ?
O24 V2 O20 100.63(11) . . ?
O19 V2 O20 78.33(10) . . ?
O24 V2 O7 89.48(11) . . ?
O19 V2 O7 171.84(11) . . ?
O20 V2 O7 95.10(10) . . ?
O24 V2 O4 89.88(11) . . ?
O19 V2 O4 94.69(11) . . ?
O20 V2 O4 167.92(11) . . ?
O7 V2 O4 90.90(11) . . ?
O24 V2 O2 169.81(11) . . ?
O19 V2 O2 90.28(12) . . ?
O20 V2 O2 88.20(11) . . ?
O7 V2 O2 84.63(11) . . ?
O4 V2 O2 81.93(11) . . ?
O24 V2 V1 111.27(8) . . ?
O19 V2 V1 39.94(7) . . ?
O20 V2 V1 40.63(7) . . ?
O7 V2 V1 132.36(8) . . ?
O4 V2 V1 129.59(8) . . ?
O2 V2 V1 78.76(8) . . ?
O24 V3 O21 98.26(10) . . ?
O24 V3 O22 100.15(11) . . ?
O21 V3 O22 78.15(10) . . ?
O24 V3 O8 90.99(10) . . ?
O21 V3 O8 168.81(10) . . ?
O22 V3 O8 94.09(10) . . ?
O24 V3 O5 91.49(11) . . ?
O21 V3 O5 93.88(11) . . ?
O22 V3 O5 166.67(10) . . ?
O8 V3 O5 92.16(11) . . ?
O24 V3 O10 170.98(11) . . ?
O21 V3 O10 88.46(10) . . ?
O22 V3 O10 87.06(11) . . ?
O8 V3 O10 83.05(10) . . ?
O5 V3 O10 82.02(11) . . ?
O24 V3 V4 108.26(8) . . ?
O21 V3 V4 39.22(7) . . ?
O22 V3 V4 39.80(7) . . ?
O8 V3 V4 131.41(8) . . ?
O5 V3 V4 129.92(8) . . ?
O10 V3 V4 80.75(8) . . ?
O23 V4 O21 103.16(11) 3_666 . ?
O23 V4 O22 101.71(10) 3_666 . ?
O21 V4 O22 79.21(10) . . ?
O23 V4 O16 92.62(11) 3_666 . ?
O21 V4 O16 92.94(11) . . ?
O22 V4 O16 164.88(11) . . ?
O23 V4 O13 92.69(11) 3_666 . ?
O21 V4 O13 163.85(11) . . ?
O22 V4 O13 94.75(10) . . ?
O16 V4 O13 89.33(11) . . ?
O23 V4 O11 168.88(11) 3_666 . ?
O21 V4 O11 86.13(11) . . ?
O22 V4 O11 85.90(10) . . ?
O16 V4 O11 80.66(10) . . ?
O13 V4 O11 78.47(11) . . ?
O23 V4 V3 112.72(8) 3_666 . ?
O21 V4 V3 39.96(7) . . ?
O22 V4 V3 40.13(7) . . ?
O16 V4 V3 128.98(9) . . ?
O13 V4 V3 130.12(8) . . ?
O11 V4 V3 78.32(8) . . ?
O23 V4 K1 42.48(8) 3_666 . ?
O21 V4 K1 69.63(7) . . ?
O22 V4 K1 70.58(7) . . ?
O16 V4 K1 118.99(8) . . ?
O13 V4 K1 122.73(8) . . ?
O11 V4 K1 148.60(8) . . ?
V3 V4 K1 70.282(16) . . ?
V4 O23 V1 131.34(14) 3_666 . ?
V4 O23 K1 114.78(11) 3_666 . ?
V1 O23 K1 113.87(10) . . ?
V3 O24 V2 130.69(13) . . ?
V3 O24 K1 115.27(10) . . ?
V2 O24 K1 114.03(10) . . ?
C1 O1 V1 126.8(3) . . ?
C1 O2 V2 127.2(3) . . ?
O1 C1 O2 126.6(4) . . ?
O1 C1 C2 117.4(4) . . ?
O2 C1 C2 115.9(4) . . ?
O3 C2 C3 107.3(4) . . ?
O3 C2 C1 110.6(4) . . ?
C3 C2 C1 112.2(4) . . ?
O3 C2 C9 110.2(4) . . ?
C3 C2 C9 112.5(4) . . ?
C1 C2 C9 104.0(4) . . ?
C2 O3 H3 109.5 . . ?
C4 C3 C8 118.1(5) . . ?
C4 C3 C2 122.0(4) . . ?
C8 C3 C2 119.6(4) . . ?
C5 C4 C3 121.1(4) . . ?
C5 C4 H4 119.4 . . ?
C3 C4 H4 119.4 . . ?
C6 C5 C4 120.1(5) . . ?
C6 C5 H5 120.0 . . ?
C4 C5 H5 120.0 . . ?
C5 C6 C7 120.0(5) . . ?
C5 C6 H6A 120.0 . . ?
C7 C6 H6A 120.0 . . ?
C6 C7 C8 119.8(5) . . ?
C6 C7 H7 120.1 . . ?
C8 C7 H7 120.1 . . ?
C7 C8 C3 120.9(5) . . ?
C7 C8 H8 119.6 . . ?
C3 C8 H8 119.6 . . ?
C10 C9 C14 117.4(6) . . ?
C10 C9 C2 121.2(4) . . ?
C14 C9 C2 121.4(6) . . ?
C11 C10 C9 121.4(6) . . ?
C11 C10 H10 119.3 . . ?
C9 C10 H10 119.3 . . ?
C12 C11 C10 121.3(8) . . ?
C12 C11 H11 119.4 . . ?
C10 C11 H11 119.4 . . ?
C11 C12 C13 119.2(8) . . ?
C11 C12 H12A 120.4 . . ?
C13 C12 H12A 120.4 . . ?
C12 C13 C14 121.6(8) . . ?
C12 C13 H13 119.2 . . ?
C14 C13 H13 119.2 . . ?
C9 C14 C13 119.2(8) . . ?
C9 C14 H14 120.4 . . ?
C13 C14 H14 120.4 . . ?
C15 O4 V2 133.8(3) . . ?
C15 O5 V3 132.4(2) . . ?
O4 C15 O5 126.6(4) . . ?
O4 C15 C16 113.8(4) . . ?
O5 C15 C16 119.4(4) . . ?
O6 C16 C17 109.3(4) . . ?
O6 C16 C23 106.6(4) . . ?
C17 C16 C23 111.1(4) . . ?
O6 C16 C15 108.3(4) . . ?
C17 C16 C15 110.8(4) . . ?
C23 C16 C15 110.6(4) . . ?
C16 O6 H6 109.5 . . ?
C22 C17 C18 118.3(6) . . ?
C22 C17 C16 124.8(5) . . ?
C18 C17 C16 116.9(5) . . ?
C17 C18 C19 121.4(7) . . ?
C17 C18 H18A 119.3 . . ?
C19 C18 H18A 119.3 . . ?
C20 C19 C18 120.6(7) . . ?
C20 C19 H19 119.7 . . ?
C18 C19 H19 119.7 . . ?
C19 C20 C21 117.9(7) . . ?
C19 C20 H20 121.1 . . ?
C21 C20 H20 121.1 . . ?
C20 C21 C22 120.6(8) . . ?
C20 C21 H21 119.7 . . ?
C22 C21 H21 119.7 . . ?
C17 C22 C21 119.8(6) . . ?
C17 C22 H22 120.1 . . ?
C21 C22 H22 120.1 . . ?
C24 C23 C28 117.2(6) . . ?
C24 C23 C16 122.1(6) . . ?
C28 C23 C16 120.6(5) . . ?
C25 C24 C23 121.7(7) . . ?
C25 C24 H24 119.1 . . ?
C23 C24 H24 119.1 . . ?
C24 C25 C26 120.1(7) . . ?
C24 C25 H25 119.9 . . ?
C26 C25 H25 119.9 . . ?
C27 C26 C25 119.4(7) . . ?
C27 C26 H26 120.3 . . ?
C25 C26 H26 120.3 . . ?
C26 C27 C28 119.8(7) . . ?
C26 C27 H27 120.1 . . ?
C28 C27 H27 120.1 . . ?
C27 C28 C23 121.7(6) . . ?
C27 C28 H28 119.1 . . ?
C23 C28 H28 119.1 . . ?
C29 O7 V2 135.2(2) . . ?
C29 O8 V3 131.7(2) . . ?
O7 C29 O8 126.0(3) . . ?
O7 C29 C30 115.1(3) . . ?
O8 C29 C30 118.9(3) . . ?
O9 C30 C37 106.2(3) . . ?
O9 C30 C31 109.8(4) . . ?
C37 C30 C31 111.7(4) . . ?
O9 C30 C29 108.8(3) . . ?
C37 C30 C29 108.1(3) . . ?
C31 C30 C29 112.0(3) . . ?
C30 O9 H9 109.5 . . ?
C32 C31 C36 116.8(5) . . ?
C32 C31 C30 118.8(5) . . ?
C36 C31 C30 124.0(4) . . ?
C33 C32 C31 122.3(7) . . ?
C33 C32 H32 118.8 . . ?
C31 C32 H32 118.8 . . ?
C32 C33 C34 120.5(6) . . ?
C32 C33 H33 119.8 . . ?
C34 C33 H33 119.8 . . ?
C35 C34 C33 119.0(6) . . ?
C35 C34 H34 120.5 . . ?
C33 C34 H34 120.5 . . ?
C34 C35 C36 119.7(6) . . ?
C34 C35 H35 120.1 . . ?
C36 C35 H35 120.1 . . ?
C35 C36 C31 121.5(5) . . ?
C35 C36 H36 119.3 . . ?
C31 C36 H36 119.3 . . ?
C38 C37 C42 117.1(5) . . ?
C38 C37 C30 121.7(5) . . ?
C42 C37 C30 121.1(4) . . ?
C37 C38 C39 121.4(6) . . ?
C37 C38 H38 119.3 . . ?
C39 C38 H38 119.3 . . ?
C40 C39 C38 120.9(5) . . ?
C40 C39 H39 119.5 . . ?
C38 C39 H39 119.5 . . ?
C39 C40 C41 119.4(6) . . ?
C39 C40 H40 120.3 . . ?
C41 C40 H40 120.3 . . ?
C40 C41 C42 119.8(6) . . ?
C40 C41 H41 120.1 . . ?
C42 C41 H41 120.1 . . ?
C41 C42 C37 121.4(5) . . ?
C41 C42 H42 119.3 . . ?
C37 C42 H42 119.3 . . ?
C43 O10 V3 125.7(3) . . ?
C43 O11 V4 127.8(3) . . ?
O11 C43 O10 127.3(4) . . ?
O11 C43 C44 115.6(4) . . ?
O10 C43 C44 117.2(4) . . ?
O12 C44 C45 107.9(5) . . ?
O12 C44 C51 107.0(4) . . ?
C45 C44 C51 114.1(5) . . ?
O12 C44 C43 108.1(4) . . ?
C45 C44 C43 108.2(4) . . ?
C51 C44 C43 111.3(4) . . ?
C44 O12 H12 109.5 . . ?
C46 C45 C50 117.7(9) . . ?
C46 C45 C44 122.6(9) . . ?
C50 C45 C44 119.7(6) . . ?
C47 C46 C45 125.1(12) . . ?
C47 C46 H46 117.4 . . ?
C45 C46 H46 117.4 . . ?
C46 C47 C48 116.4(12) . . ?
C46 C47 H47 121.8 . . ?
C48 C47 H47 121.8 . . ?
C47 C48 C49 121.4(12) . . ?
C47 C48 H48 119.3 . . ?
C49 C48 H48 119.3 . . ?
C48 C49 C50 119.6(12) . . ?
C48 C49 H49 120.2 . . ?
C50 C49 H49 120.2 . . ?
C45 C50 C49 119.7(10) . . ?
C45 C50 H50 120.2 . . ?
C49 C50 H50 120.2 . . ?
C56 C51 C52 117.9(4) . . ?
C56 C51 C44 121.3(4) . . ?
C52 C51 C44 120.5(4) . . ?
C53 C52 C51 121.6(5) . . ?
C53 C52 H52 119.2 . . ?
C51 C52 H52 119.2 . . ?
C52 C53 C54 119.9(6) . . ?
C52 C53 H53 120.1 . . ?
C54 C53 H53 120.1 . . ?
C55 C54 C53 120.3(5) . . ?
C55 C54 H54 119.8 . . ?
C53 C54 H54 119.8 . . ?
C54 C55 C56 119.8(5) . . ?
C54 C55 H55 120.1 . . ?
C56 C55 H55 120.1 . . ?
C51 C56 C55 120.6(5) . . ?
C51 C56 H56 119.7 . . ?
C55 C56 H56 119.7 . . ?
C57 O13 V4 133.1(2) . . ?
C57 O14 V1 131.4(2) . 3_666 ?
O14 C57 O13 126.0(3) . . ?
O14 C57 C58 118.3(3) . . ?
O13 C57 C58 115.7(3) . . ?
O15 C58 C59 107.0(3) . . ?
O15 C58 C65 110.3(3) . . ?
C59 C58 C65 112.1(3) . . ?
O15 C58 C57 108.7(3) . . ?
C59 C58 C57 109.2(3) . . ?
C65 C58 C57 109.5(3) . . ?
C58 O15 H15 109.5 . . ?
C64 C59 C60 118.2(4) . . ?
C64 C59 C58 122.4(4) . . ?
C60 C59 C58 119.4(4) . . ?
C61 C60 C59 120.0(5) . . ?
C61 C60 H60 120.0 . . ?
C59 C60 H60 120.0 . . ?
C60 C61 C62 120.7(5) . . ?
C60 C61 H61 119.7 . . ?
C62 C61 H61 119.7 . . ?
C63 C62 C61 119.7(5) . . ?
C63 C62 H62 120.1 . . ?
C61 C62 H62 120.1 . . ?
C62 C63 C64 119.9(5) . . ?
C62 C63 H63 120.0 . . ?
C64 C63 H63 120.0 . . ?
C59 C64 C63 121.5(4) . . ?
C59 C64 H64 119.3 . . ?
C63 C64 H64 119.3 . . ?
C70 C65 C66 118.7(4) . . ?
C70 C65 C58 123.9(4) . . ?
C66 C65 C58 117.3(4) . . ?
C67 C66 C65 119.9(5) . . ?
C67 C66 H66 120.0 . . ?
C65 C66 H66 120.0 . . ?
C68 C67 C66 120.6(5) . . ?
C68 C67 H67 119.7 . . ?
C66 C67 H67 119.7 . . ?
C67 C68 C69 120.1(5) . . ?
C67 C68 H68 119.9 . . ?
C69 C68 H68 119.9 . . ?
C68 C69 C70 119.5(5) . . ?
C68 C69 H69 120.2 . . ?
C70 C69 H69 120.2 . . ?
C69 C70 C65 121.0(4) . . ?
C69 C70 H70 119.5 . . ?
C65 C70 H70 119.5 . . ?
C71 O16 V4 130.2(2) . . ?
C71 O17 V1 134.5(2) . 3_666 ?
O17 C71 O16 126.8(3) . . ?
O17 C71 C72 116.8(3) . . ?
O16 C71 C72 116.4(3) . . ?
O18 C72 C79 106.6(4) . . ?
O18 C72 C73 109.8(4) . . ?
C79 C72 C73 113.4(4) . . ?
O18 C72 C71 107.9(3) . . ?
C79 C72 C71 110.7(4) . . ?
C73 C72 C71 108.3(4) . . ?
C72 O18 H18 109.5 . . ?
C78 C73 C74 117.5(5) . . ?
C78 C73 C72 119.6(5) . . ?
C74 C73 C72 122.8(4) . . ?
C75 C74 C73 120.3(6) . . ?
C75 C74 H74 119.8 . . ?
C73 C74 H74 119.8 . . ?
C76 C75 C74 120.9(8) . . ?
C76 C75 H75 119.5 . . ?
C74 C75 H75 119.5 . . ?
C77 C76 C75 119.7(7) . . ?
C77 C76 H76 120.1 . . ?
C75 C76 H76 120.1 . . ?
C76 C77 C78 121.1(6) . . ?
C76 C77 H77 119.4 . . ?
C78 C77 H77 119.4 . . ?
C73 C78 C77 120.4(6) . . ?
C73 C78 H78 119.8 . . ?
C77 C78 H78 119.8 . . ?
C84 C79 C80 118.8(6) . . ?
C84 C79 C72 120.5(5) . . ?
C80 C79 C72 120.6(5) . . ?
C79 C80 C81 120.3(8) . . ?
C79 C80 H80 119.8 . . ?
C81 C80 H80 119.8 . . ?
C82 C81 C80 119.4(9) . . ?
C82 C81 H81 120.3 . . ?
C80 C81 H81 120.3 . . ?
C81 C82 C83 121.7(8) . . ?
C81 C82 H82 119.2 . . ?
C83 C82 H82 119.2 . . ?
C82 C83 C84 118.2(9) . . ?
C82 C83 H83 120.9 . . ?
C84 C83 H83 120.9 . . ?
C79 C84 C83 121.5(7) . . ?
C79 C84 H84 119.2 . . ?
C83 C84 H84 119.2 . . ?
C85 O19 V1 130.3(3) . . ?
C85 O19 V2 128.1(3) . . ?
V1 O19 V2 99.77(11) . . ?
C86X C85 O19 142.3(14) . . ?
O19 C85 C86 107.0(7) . . ?
O19 C85 H85A 110.3 . . ?
C86 C85 H85A 110.3 . . ?
O19 C85 H85B 110.3 . . ?
C86 C85 H85B 110.3 . . ?
H85A C85 H85B 108.6 . . ?
C86X C85 H85C 101.4 . . ?
O19 C85 H85C 101.4 . . ?
C86X C85 H85D 101.4 . . ?
O19 C85 H85D 101.4 . . ?
H85C C85 H85D 104.6 . . ?
C87 C86 C85 115.8(10) . . ?
C87 C86 H86A 108.3 . . ?
C85 C86 H86A 108.3 . . ?
C87 C86 H86B 108.3 . . ?
C85 C86 H86B 108.3 . . ?
H86A C86 H86B 107.4 . . ?
C86 C87 H87A 109.5 . . ?
C86 C87 H87B 109.5 . . ?
H87A C87 H87B 109.5 . . ?
C86 C87 H87C 109.5 . . ?
H87A C87 H87C 109.5 . . ?
H87B C87 H87C 109.5 . . ?
C86X C87 H87D 109.5 . . ?
C86X C87 H87E 109.5 . . ?
H87D C87 H87E 109.5 . . ?
C86X C87 H87F 109.5 . . ?
H87D C87 H87F 109.5 . . ?
H87E C87 H87F 109.5 . . ?
C85 C86X C87 130.8(16) . . ?
C85 C86X H86C 104.6 . . ?
C87 C86X H86C 104.6 . . ?
C85 C86X H86D 104.6 . . ?
C87 C86X H86D 104.6 . . ?
H86C C86X H86D 105.7 . . ?
C88 O20 V2 130.7(2) . . ?
C88 O20 V1 129.4(2) . . ?
V2 O20 V1 98.77(11) . . ?
O20 C88 C89 115.2(4) . . ?
O20 C88 H88A 108.5 . . ?
C89 C88 H88A 108.5 . . ?
O20 C88 H88B 108.5 . . ?
C89 C88 H88B 108.5 . . ?
H88A C88 H88B 107.5 . . ?
C88 C89 C90 110.7(6) . . ?
C88 C89 H89A 109.5 . . ?
C90 C89 H89A 109.5 . . ?
C88 C89 H89B 109.5 . . ?
C90 C89 H89B 109.5 . . ?
H89A C89 H89B 108.1 . . ?
C89 C90 H90A 109.5 . . ?
C89 C90 H90B 109.5 . . ?
H90A C90 H90B 109.5 . . ?
C89 C90 H90C 109.5 . . ?
H90A C90 H90C 109.5 . . ?
H90B C90 H90C 109.5 . . ?
C91 O21 V4 125.8(3) . . ?
C91 O21 V3 127.0(3) . . ?
V4 O21 V3 100.82(10) . . ?
C92 C91 O21 121.0(6) . . ?
C92 C91 H91A 107.1 . . ?
O21 C91 H91A 107.1 . . ?
C92 C91 H91B 107.1 . . ?
O21 C91 H91B 107.1 . . ?
H91A C91 H91B 106.8 . . ?
C91 C92 C93 109.2(9) . . ?
C91 C92 H92A 109.8 . . ?
C93 C92 H92A 109.8 . . ?
C91 C92 H92B 109.8 . . ?
C93 C92 H92B 109.8 . . ?
H92A C92 H92B 108.3 . . ?
C92 C93 H93A 109.5 . . ?
C92 C93 H93B 109.5 . . ?
H93A C93 H93B 109.5 . . ?
C92 C93 H93C 109.5 . . ?
H93A C93 H93C 109.5 . . ?
H93B C93 H93C 109.5 . . ?
C94 O22 V4 124.8(2) . . ?
C94 O22 V3 127.2(2) . . ?
V4 O22 V3 100.07(10) . . ?
C95 C94 O22 114.6(4) . . ?
C95 C94 H94A 108.6 . . ?
O22 C94 H94A 108.6 . . ?
C95 C94 H94B 108.6 . . ?
O22 C94 H94B 108.6 . . ?
H94A C94 H94B 107.6 . . ?
C94 C95 C96 111.5(5) . . ?
C94 C95 H95A 109.3 . . ?
C96 C95 H95A 109.3 . . ?
C94 C95 H95B 109.3 . . ?
C96 C95 H95B 109.3 . . ?
H95A C95 H95B 108.0 . . ?
C95 C96 H96A 109.5 . . ?
C95 C96 H96B 109.5 . . ?
H96A C96 H96B 109.5 . . ?
C95 C96 H96C 109.5 . . ?
H96A C96 H96C 109.5 . . ?
H96B C96 H96C 109.5 . . ?
O23 K1 O23 180.00(8) . 3_666 ?
O23 K1 O24 91.10(6) . . ?
O23 K1 O24 88.90(6) 3_666 . ?
O23 K1 O24 88.90(6) . 3_666 ?
O23 K1 O24 91.10(7) 3_666 3_666 ?
O24 K1 O24 180.0 . 3_666 ?
O23 K1 V4 22.74(5) . 3_666 ?
O23 K1 V4 157.26(5) 3_666 3_666 ?
O24 K1 V4 113.83(5) . 3_666 ?
O24 K1 V4 66.17(5) 3_666 3_666 ?
O23 K1 V4 157.26(5) . . ?
O23 K1 V4 22.74(5) 3_666 . ?
O24 K1 V4 66.17(5) . . ?
O24 K1 V4 113.83(5) 3_666 . ?
V4 K1 V4 180.0 3_666 . ?
N1 C97 C98 178.6(16) . . ?
N1X C97X C98X 176.3(15) . . ?

loop_
_geom_bond_atom_site_label_1
_geom_bond_atom_site_label_2
_geom_bond_distance
_geom_bond_site_symmetry_2
_geom_bond_publ_flag
V1 O19 1.949(3) . ?
V1 O23 1.960(3) . ?
V1 O20 1.971(2) . ?
V1 O1 2.034(3) . ?
V1 O14 2.034(2) 3_666 ?
V1 O17 2.048(3) 3_666 ?
V1 V2 2.9921(9) . ?
V2 O24 1.893(2) . ?
V2 O19 1.963(3) . ?
V2 O20 1.971(3) . ?
V2 O7 2.016(3) . ?
V2 O4 2.027(3) . ?
V2 O2 2.065(3) . ?
V3 O24 1.823(2) . ?
V3 O21 1.970(2) . ?
V3 O22 1.973(3) . ?
V3 O8 2.034(2) . ?
V3 O5 2.038(3) . ?
V3 O10 2.083(3) . ?
V3 V4 3.0135(9) . ?
V4 O23 1.733(3) 3_666 ?
V4 O21 1.940(3) . ?
V4 O22 1.959(2) . ?
V4 O16 2.019(2) . ?
V4 O13 2.032(3) . ?
V4 O11 2.111(3) . ?
V4 K1 4.0709(6) . ?
O23 K1 3.028(2) . ?
O24 K1 3.051(2) . ?
O1 C1 1.256(5) . ?
O2 C1 1.261(5) . ?
C1 C2 1.543(6) . ?
C2 O3 1.413(6) . ?
C2 C3 1.528(7) . ?
C2 C9 1.546(7) . ?
O3 H3 0.8400 . ?
C3 C4 1.384(7) . ?
C3 C8 1.387(6) . ?
C4 C5 1.374(7) . ?
C4 H4 0.9500 . ?
C5 C6 1.371(7) . ?
C5 H5 0.9500 . ?
C6 C7 1.377(7) . ?
C6 H6A 0.9500 . ?
C7 C8 1.380(7) . ?
C7 H7 0.9500 . ?
C8 H8 0.9500 . ?
C9 C10 1.379(8) . ?
C9 C14 1.391(8) . ?
C10 C11 1.379(8) . ?
C10 H10 0.9500 . ?
C11 C12 1.328(11) . ?
C11 H11 0.9500 . ?
C12 C13 1.359(13) . ?
C12 H12A 0.9500 . ?
C13 C14 1.397(12) . ?
C13 H13 0.9500 . ?
C14 H14 0.9500 . ?
O4 C15 1.245(5) . ?
O5 C15 1.247(5) . ?
C15 C16 1.548(6) . ?
C16 O6 1.426(6) . ?
C16 C17 1.491(7) . ?
C16 C23 1.535(7) . ?
O6 H6 0.8400 . ?
C17 C22 1.323(8) . ?
C17 C18 1.387(7) . ?
C18 C19 1.393(9) . ?
C18 H18A 0.9500 . ?
C19 C20 1.354(10) . ?
C19 H19 0.9500 . ?
C20 C21 1.364(10) . ?
C20 H20 0.9500 . ?
C21 C22 1.435(9) . ?
C21 H21 0.9500 . ?
C22 H22 0.9500 . ?
C23 C24 1.385(8) . ?
C23 C28 1.397(8) . ?
C24 C25 1.368(10) . ?
C24 H24 0.9500 . ?
C25 C26 1.401(12) . ?
C25 H25 0.9500 . ?
C26 C27 1.368(10) . ?
C26 H26 0.9500 . ?
C27 C28 1.385(8) . ?
C27 H27 0.9500 . ?
C28 H28 0.9500 . ?
O7 C29 1.247(5) . ?
O8 C29 1.254(4) . ?
C29 C30 1.554(5) . ?
C30 O9 1.415(5) . ?
C30 C37 1.522(7) . ?
C30 C31 1.528(6) . ?
O9 H9 0.8400 . ?
C31 C32 1.373(7) . ?
C31 C36 1.394(7) . ?
C32 C33 1.362(9) . ?
C32 H32 0.9500 . ?
C33 C34 1.382(10) . ?
C33 H33 0.9500 . ?
C34 C35 1.372(9) . ?
C34 H34 0.9500 . ?
C35 C36 1.389(7) . ?
C35 H35 0.9500 . ?
C36 H36 0.9500 . ?
C37 C38 1.373(7) . ?
C37 C42 1.414(7) . ?
C38 C39 1.386(8) . ?
C38 H38 0.9500 . ?
C39 C40 1.372(9) . ?
C39 H39 0.9500 . ?
C40 C41 1.379(8) . ?
C40 H40 0.9500 . ?
C41 C42 1.384(7) . ?
C41 H41 0.9500 . ?
C42 H42 0.9500 . ?
O10 C43 1.262(5) . ?
O11 C43 1.251(5) . ?
C43 C44 1.537(6) . ?
C44 O12 1.430(7) . ?
C44 C45 1.483(10) . ?
C44 C51 1.534(6) . ?
O12 H12 0.8400 . ?
C45 C46 1.365(9) . ?
C45 C50 1.376(10) . ?
C46 C47 1.364(12) . ?
C46 H46 0.9500 . ?
C47 C48 1.376(14) . ?
C47 H47 0.9500 . ?
C48 C49 1.381(13) . ?
C48 H48 0.9500 . ?
C49 C50 1.399(10) . ?
C49 H49 0.9500 . ?
C50 H50 0.9500 . ?
C51 C56 1.379(7) . ?
C51 C52 1.386(7) . ?
C52 C53 1.369(7) . ?
C52 H52 0.9500 . ?
C53 C54 1.375(8) . ?
C53 H53 0.9500 . ?
C54 C55 1.357(8) . ?
C54 H54 0.9500 . ?
C55 C56 1.406(7) . ?
C55 H55 0.9500 . ?
C56 H56 0.9500 . ?
O13 C57 1.258(5) . ?
O14 C57 1.257(4) . ?
C57 C58 1.550(5) . ?
C58 O15 1.415(5) . ?
C58 C59 1.528(6) . ?
C58 C65 1.543(6) . ?
O15 H15 0.8400 . ?
C59 C64 1.372(7) . ?
C59 C60 1.400(6) . ?
C60 C61 1.376(8) . ?
C60 H60 0.9500 . ?
C61 C62 1.378(9) . ?
C61 H61 0.9500 . ?
C62 C63 1.362(7) . ?
C62 H62 0.9500 . ?
C63 C64 1.383(7) . ?
C63 H63 0.9500 . ?
C64 H64 0.9500 . ?
C65 C70 1.383(6) . ?
C65 C66 1.390(6) . ?
C66 C67 1.383(8) . ?
C66 H66 0.9500 . ?
C67 C68 1.366(8) . ?
C67 H67 0.9500 . ?
C68 C69 1.379(7) . ?
C68 H68 0.9500 . ?
C69 C70 1.380(6) . ?
C69 H69 0.9500 . ?
C70 H70 0.9500 . ?
O16 C71 1.262(5) . ?
O17 C71 1.251(5) . ?
C71 C72 1.538(5) . ?
C72 O18 1.423(5) . ?
C72 C79 1.524(7) . ?
C72 C73 1.532(7) . ?
O18 H18 0.8400 . ?
C73 C78 1.360(7) . ?
C73 C74 1.426(8) . ?
C74 C75 1.383(8) . ?
C74 H74 0.9500 . ?
C75 C76 1.358(10) . ?
C75 H75 0.9500 . ?
C76 C77 1.347(11) . ?
C76 H76 0.9500 . ?
C77 C78 1.416(10) . ?
C77 H77 0.9500 . ?
C78 H78 0.9500 . ?
C79 C84 1.374(8) . ?
C79 C80 1.378(9) . ?
C80 C81 1.400(11) . ?
C80 H80 0.9500 . ?
C81 C82 1.358(13) . ?
C81 H81 0.9500 . ?
C82 C83 1.375(13) . ?
C82 H82 0.9500 . ?
C83 C84 1.396(10) . ?
C83 H83 0.9500 . ?
C84 H84 0.9500 . ?
O19 C85 1.371(6) . ?
C85 C86X 1.344(15) . ?
C85 C86 1.545(13) . ?
C85 H85A 0.9900 . ?
C85 H85B 0.9900 . ?
C85 H85C 0.9900 . ?
C85 H85D 0.9900 . ?
C86 C87 1.425(12) . ?
C86 H86A 0.9900 . ?
C86 H86B 0.9900 . ?
C87 C86X 1.424(18) . ?
C87 H87A 0.9800 . ?
C87 H87B 0.9800 . ?
C87 H87C 0.9800 . ?
C87 H87D 0.9800 . ?
C87 H87E 0.9800 . ?
C87 H87F 0.9800 . ?
C86X H86C 0.9900 . ?
C86X H86D 0.9900 . ?
O20 C88 1.446(5) . ?
C88 C89 1.455(7) . ?
C88 H88A 0.9900 . ?
C88 H88B 0.9900 . ?
C89 C90 1.550(8) . ?
C89 H89A 0.9900 . ?
C89 H89B 0.9900 . ?
C90 H90A 0.9800 . ?
C90 H90B 0.9800 . ?
C90 H90C 0.9800 . ?
O21 C91 1.444(5) . ?
C91 C92 1.345(10) . ?
C91 H91A 0.9900 . ?
C91 H91B 0.9900 . ?
C92 C93 1.416(11) . ?
C92 H92A 0.9900 . ?
C92 H92B 0.9900 . ?
C93 H93A 0.9800 . ?
C93 H93B 0.9800 . ?
C93 H93C 0.9800 . ?
O22 C94 1.453(5) . ?
C94 C95 1.448(7) . ?
C94 H94A 0.9900 . ?
C94 H94B 0.9900 . ?
C95 C96 1.531(8) . ?
C95 H95A 0.9900 . ?
C95 H95B 0.9900 . ?
C96 H96A 0.9800 . ?
C96 H96B 0.9800 . ?
C96 H96C 0.9800 . ?
N1 C97 1.145(15) . ?
C97 C98 1.520(18) . ?
N1X C97X 1.166(14) . ?
C97X C98X 1.471(16) . ?

loop_
_geom_hbond_atom_site_label_D
_geom_hbond_atom_site_label_H
_geom_hbond_atom_site_label_A
_geom_hbond_distance_DH
_geom_hbond_distance_HA
_geom_hbond_distance_DA
_geom_hbond_angle_DHA
_geom_hbond_site_symmetry_A
_geom_hbond_publ_flag
O6 H6 O4 0.84 2.06 2.512(5) 113.0 . yes
O12 H12 O11 0.84 2.03 2.534(5) 118.3 . yes
O15 H15 O13 0.84 2.13 2.567(4) 111.7 . yes
O15 H15 N1X 0.84 2.19 2.702(13) 119.4 . yes
O18 H18 O17 0.84 2.15 2.593(4) 113.1 . yes
C85 H85D O4 0.99 2.62 3.283(7) 124.5 . yes
C86 H86A O4 0.99 2.64 3.381(10) 132.2 . yes
C86X H86D O14 0.99 2.65 3.43(2) 134.9 3_666 yes
C91 H91A O16 0.99 2.30 3.011(6) 128.0 . yes
C91 H91B O5 0.99 2.59 3.109(6) 112.8 . yes
C94 H94A O8 0.99 2.48 3.137(5) 123.7 . yes
C94 H94B O13 0.99 2.50 3.073(5) 116.2 . yes

loop_
_geom_torsion_atom_site_label_1
_geom_torsion_atom_site_label_2
_geom_torsion_atom_site_label_3
_geom_torsion_atom_site_label_4
_geom_torsion
_geom_torsion_site_symmetry_1
_geom_torsion_site_symmetry_2
_geom_torsion_site_symmetry_3
_geom_torsion_site_symmetry_4
_geom_torsion_publ_flag
O21 V3 O24 V2 138.69(16) . . . . ?
O22 V3 O24 V2 -141.96(16) . . . . ?
O8 V3 O24 V2 -47.63(17) . . . . ?
O5 V3 O24 V2 44.55(18) . . . . ?
V4 V3 O24 V2 177.75(13) . . . . ?
O21 V3 O24 K1 -40.42(12) . . . . ?
O22 V3 O24 K1 38.93(11) . . . . ?
O8 V3 O24 K1 133.26(11) . . . . ?
O5 V3 O24 K1 -134.56(11) . . . . ?
V4 V3 O24 K1 -1.36(11) . . . . ?
O19 V2 O24 V3 -140.57(17) . . . . ?
O20 V2 O24 V3 140.14(16) . . . . ?
O7 V2 O24 V3 45.05(18) . . . . ?
O4 V2 O24 V3 -45.86(17) . . . . ?
O2 V2 O24 V3 -9.5(7) . . . . ?
V1 V2 O24 V3 -178.94(13) . . . . ?
O19 V2 O24 K1 38.55(12) . . . . ?
O20 V2 O24 K1 -40.74(11) . . . . ?
O7 V2 O24 K1 -135.83(11) . . . . ?
O4 V2 O24 K1 133.26(11) . . . . ?
O2 V2 O24 K1 169.6(6) . . . . ?
V1 V2 O24 K1 0.18(11) . . . . ?
V1 O1 C1 O2 -7.0(7) . . . . ?
V1 O1 C1 C2 169.8(3) . . . . ?
V2 O2 C1 O1 6.4(7) . . . . ?
V2 O2 C1 C2 -170.4(3) . . . . ?
O1 C1 C2 O3 171.7(4) . . . . ?
O2 C1 C2 O3 -11.2(6) . . . . ?
O1 C1 C2 C3 51.9(6) . . . . ?
O2 C1 C2 C3 -131.0(4) . . . . ?
O1 C1 C2 C9 -69.9(5) . . . . ?
O2 C1 C2 C9 107.2(5) . . . . ?
O3 C2 C3 C4 -92.3(5) . . . . ?
C1 C2 C3 C4 29.4(6) . . . . ?
C9 C2 C3 C4 146.3(5) . . . . ?
O3 C2 C3 C8 81.3(5) . . . . ?
C1 C2 C3 C8 -157.0(4) . . . . ?
C9 C2 C3 C8 -40.1(6) . . . . ?
C8 C3 C4 C5 0.8(8) . . . . ?
C2 C3 C4 C5 174.5(5) . . . . ?
C3 C4 C5 C6 0.8(8) . . . . ?
C4 C5 C6 C7 -1.8(9) . . . . ?
C5 C6 C7 C8 1.0(9) . . . . ?
C6 C7 C8 C3 0.7(8) . . . . ?
C4 C3 C8 C7 -1.6(8) . . . . ?
C2 C3 C8 C7 -175.4(5) . . . . ?
O3 C2 C9 C10 -163.5(4) . . . . ?
C3 C2 C9 C10 -43.8(6) . . . . ?
C1 C2 C9 C10 77.9(5) . . . . ?
O3 C2 C9 C14 18.1(7) . . . . ?
C3 C2 C9 C14 137.9(5) . . . . ?
C1 C2 C9 C14 -100.5(6) . . . . ?
C14 C9 C10 C11 0.5(8) . . . . ?
C2 C9 C10 C11 -177.9(5) . . . . ?
C9 C10 C11 C12 0.5(10) . . . . ?
C10 C11 C12 C13 -1.5(13) . . . . ?
C11 C12 C13 C14 1.5(16) . . . . ?
C10 C9 C14 C13 -0.5(10) . . . . ?
C2 C9 C14 C13 177.9(7) . . . . ?
C12 C13 C14 C9 -0.4(14) . . . . ?
V2 O4 C15 O5 -0.1(6) . . . . ?
V2 O4 C15 C16 -176.3(3) . . . . ?
V3 O5 C15 O4 -3.0(6) . . . . ?
V3 O5 C15 C16 172.9(3) . . . . ?
O4 C15 C16 O6 5.5(5) . . . . ?
O5 C15 C16 O6 -171.0(4) . . . . ?
O4 C15 C16 C17 -114.4(5) . . . . ?
O5 C15 C16 C17 69.1(6) . . . . ?
O4 C15 C16 C23 122.0(4) . . . . ?
O5 C15 C16 C23 -54.5(5) . . . . ?
O6 C16 C17 C22 -126.1(8) . . . . ?
C23 C16 C17 C22 116.5(8) . . . . ?
C15 C16 C17 C22 -6.8(10) . . . . ?
O6 C16 C17 C18 55.4(8) . . . . ?
C23 C16 C17 C18 -61.9(8) . . . . ?
C15 C16 C17 C18 174.7(6) . . . . ?
C22 C17 C18 C19 2.1(14) . . . . ?
C16 C17 C18 C19 -179.3(8) . . . . ?
C17 C18 C19 C20 0.6(16) . . . . ?
C18 C19 C20 C21 4.4(19) . . . . ?
C19 C20 C21 C22 -12(2) . . . . ?
C18 C17 C22 C21 -9.3(15) . . . . ?
C16 C17 C22 C21 172.3(10) . . . . ?
C20 C21 C22 C17 15(2) . . . . ?
O6 C16 C23 C24 10.3(7) . . . . ?
C17 C16 C23 C24 129.3(6) . . . . ?
C15 C16 C23 C24 -107.3(6) . . . . ?
O6 C16 C23 C28 -169.8(5) . . . . ?
C17 C16 C23 C28 -50.8(6) . . . . ?
C15 C16 C23 C28 72.6(6) . . . . ?
C28 C23 C24 C25 1.7(11) . . . . ?
C16 C23 C24 C25 -178.4(7) . . . . ?
C23 C24 C25 C26 -1.8(14) . . . . ?
C24 C25 C26 C27 1.1(14) . . . . ?
C25 C26 C27 C28 -0.2(12) . . . . ?
C26 C27 C28 C23 0.2(10) . . . . ?
C24 C23 C28 C27 -0.9(9) . . . . ?
C16 C23 C28 C27 179.2(5) . . . . ?
V2 O7 C29 O8 -0.2(6) . . . . ?
V2 O7 C29 C30 178.6(3) . . . . ?
V3 O8 C29 O7 -4.3(6) . . . . ?
V3 O8 C29 C30 176.9(3) . . . . ?
O7 C29 C30 O9 0.8(5) . . . . ?
O8 C29 C30 O9 179.7(3) . . . . ?
O7 C29 C30 C37 -114.2(4) . . . . ?
O8 C29 C30 C37 64.8(5) . . . . ?
O7 C29 C30 C31 122.3(4) . . . . ?
O8 C29 C30 C31 -58.7(5) . . . . ?
O9 C30 C31 C32 -26.5(7) . . . . ?
C37 C30 C31 C32 91.1(6) . . . . ?
C29 C30 C31 C32 -147.5(6) . . . . ?
O9 C30 C31 C36 160.7(5) . . . . ?
C37 C30 C31 C36 -81.8(6) . . . . ?
C29 C30 C31 C36 39.7(7) . . . . ?
C36 C31 C32 C33 -3.3(11) . . . . ?
C30 C31 C32 C33 -176.6(8) . . . . ?
C31 C32 C33 C34 2.2(15) . . . . ?
C32 C33 C34 C35 0.8(14) . . . . ?
C33 C34 C35 C36 -2.7(12) . . . . ?
C34 C35 C36 C31 1.6(10) . . . . ?
C32 C31 C36 C35 1.4(9) . . . . ?
C30 C31 C36 C35 174.3(5) . . . . ?
O9 C30 C37 C38 -14.8(5) . . . . ?
C31 C30 C37 C38 -134.5(5) . . . . ?
C29 C30 C37 C38 101.9(5) . . . . ?
O9 C30 C37 C42 167.2(4) . . . . ?
C31 C30 C37 C42 47.5(5) . . . . ?
C29 C30 C37 C42 -76.2(5) . . . . ?
C42 C37 C38 C39 -1.6(8) . . . . ?
C30 C37 C38 C39 -179.8(5) . . . . ?
C37 C38 C39 C40 1.4(10) . . . . ?
C38 C39 C40 C41 -0.1(10) . . . . ?
C39 C40 C41 C42 -1.0(9) . . . . ?
C40 C41 C42 C37 0.7(8) . . . . ?
C38 C37 C42 C41 0.6(7) . . . . ?
C30 C37 C42 C41 178.7(4) . . . . ?
V4 O11 C43 O10 -1.5(6) . . . . ?
V4 O11 C43 C44 177.8(3) . . . . ?
V3 O10 C43 O11 3.1(6) . . . . ?
V3 O10 C43 C44 -176.2(3) . . . . ?
O11 C43 C44 O12 3.7(6) . . . . ?
O10 C43 C44 O12 -176.9(4) . . . . ?
O11 C43 C44 C45 -112.9(5) . . . . ?
O10 C43 C44 C45 66.5(6) . . . . ?
O11 C43 C44 C51 121.0(5) . . . . ?
O10 C43 C44 C51 -59.6(6) . . . . ?
O12 C44 C45 C46 -12.5(7) . . . . ?
C51 C44 C45 C46 -131.3(6) . . . . ?
C43 C44 C45 C46 104.3(6) . . . . ?
O12 C44 C45 C50 166.8(5) . . . . ?
C51 C44 C45 C50 48.0(7) . . . . ?
C43 C44 C45 C50 -76.4(7) . . . . ?
C50 C45 C46 C47 -0.6(11) . . . . ?
C44 C45 C46 C47 178.7(8) . . . . ?
C45 C46 C47 C48 0.8(17) . . . . ?
C46 C47 C48 C49 -1(2) . . . . ?
C47 C48 C49 C50 0.5(17) . . . . ?
C46 C45 C50 C49 0.2(10) . . . . ?
C44 C45 C50 C49 -179.1(5) . . . . ?
C48 C49 C50 C45 -0.2(12) . . . . ?
O12 C44 C51 C56 90.0(6) . . . . ?
C45 C44 C51 C56 -150.7(6) . . . . ?
C43 C44 C51 C56 -27.9(7) . . . . ?
O12 C44 C51 C52 -83.6(7) . . . . ?
C45 C44 C51 C52 35.6(8) . . . . ?
C43 C44 C51 C52 158.4(6) . . . . ?
C56 C51 C52 C53 -1.1(11) . . . . ?
C44 C51 C52 C53 172.8(7) . . . . ?
C51 C52 C53 C54 -0.4(13) . . . . ?
C52 C53 C54 C55 2.3(12) . . . . ?
C53 C54 C55 C56 -2.5(10) . . . . ?
C52 C51 C56 C55 0.8(8) . . . . ?
C44 C51 C56 C55 -173.0(5) . . . . ?
C54 C55 C56 C51 0.9(9) . . . . ?
V1 O14 C57 O13 -12.6(5) 3_666 . . . ?
V1 O14 C57 C58 168.0(2) 3_666 . . . ?
V4 O13 C57 O14 -5.5(6) . . . . ?
V4 O13 C57 C58 174.0(2) . . . . ?
O14 C57 C58 O15 168.6(3) . . . . ?
O13 C57 C58 O15 -10.9(5) . . . . ?
O14 C57 C58 C59 52.3(4) . . . . ?
O13 C57 C58 C59 -127.2(4) . . . . ?
O14 C57 C58 C65 -70.8(4) . . . . ?
O13 C57 C58 C65 109.7(4) . . . . ?
O15 C58 C59 C64 152.3(4) . . . . ?
C65 C58 C59 C64 31.3(6) . . . . ?
C57 C58 C59 C64 -90.3(5) . . . . ?
O15 C58 C59 C60 -27.1(5) . . . . ?
C65 C58 C59 C60 -148.1(4) . . . . ?
C57 C58 C59 C60 90.4(5) . . . . ?
C64 C59 C60 C61 -1.0(8) . . . . ?
C58 C59 C60 C61 178.4(5) . . . . ?
C59 C60 C61 C62 -0.1(10) . . . . ?
C60 C61 C62 C63 1.1(10) . . . . ?
C61 C62 C63 C64 -0.9(10) . . . . ?
C60 C59 C64 C63 1.1(8) . . . . ?
C58 C59 C64 C63 -178.3(5) . . . . ?
C62 C63 C64 C59 -0.1(9) . . . . ?
O15 C58 C65 C70 155.1(4) . . . . ?
C59 C58 C65 C70 -85.8(5) . . . . ?
C57 C58 C65 C70 35.6(6) . . . . ?
O15 C58 C65 C66 -28.4(6) . . . . ?
C59 C58 C65 C66 90.7(5) . . . . ?
C57 C58 C65 C66 -147.9(4) . . . . ?
C70 C65 C66 C67 -0.8(8) . . . . ?
C58 C65 C66 C67 -177.4(6) . . . . ?
C65 C66 C67 C68 1.5(11) . . . . ?
C66 C67 C68 C69 -2.0(11) . . . . ?
C67 C68 C69 C70 1.7(10) . . . . ?
C68 C69 C70 C65 -0.9(8) . . . . ?
C66 C65 C70 C69 0.5(7) . . . . ?
C58 C65 C70 C69 176.9(5) . . . . ?
V1 O17 C71 O16 -2.3(6) 3_666 . . . ?
V1 O17 C71 C72 179.8(3) 3_666 . . . ?
V4 O16 C71 O17 -6.4(6) . . . . ?
V4 O16 C71 C72 171.5(3) . . . . ?
O17 C71 C72 O18 -22.2(6) . . . . ?
O16 C71 C72 O18 159.7(4) . . . . ?
O17 C71 C72 C79 -138.5(4) . . . . ?
O16 C71 C72 C79 43.4(5) . . . . ?
O17 C71 C72 C73 96.6(4) . . . . ?
O16 C71 C72 C73 -81.5(5) . . . . ?
O18 C72 C73 C78 -32.9(6) . . . . ?
C79 C72 C73 C78 86.2(6) . . . . ?
C71 C72 C73 C78 -150.5(5) . . . . ?
O18 C72 C73 C74 145.3(5) . . . . ?
C79 C72 C73 C74 -95.6(6) . . . . ?
C71 C72 C73 C74 27.7(7) . . . . ?
C78 C73 C74 C75 -0.9(9) . . . . ?
C72 C73 C74 C75 -179.1(6) . . . . ?
C73 C74 C75 C76 0.0(12) . . . . ?
C74 C75 C76 C77 0.4(13) . . . . ?
C75 C76 C77 C78 0.1(13) . . . . ?
C74 C73 C78 C77 1.5(9) . . . . ?
C72 C73 C78 C77 179.7(6) . . . . ?
C76 C77 C78 C73 -1.1(12) . . . . ?
O18 C72 C79 C84 159.3(5) . . . . ?
C73 C72 C79 C84 38.4(6) . . . . ?
C71 C72 C79 C84 -83.6(6) . . . . ?
O18 C72 C79 C80 -24.0(6) . . . . ?
C73 C72 C79 C80 -144.9(5) . . . . ?
C71 C72 C79 C80 93.1(5) . . . . ?
C84 C79 C80 C81 -2.1(9) . . . . ?
C72 C79 C80 C81 -178.8(6) . . . . ?
C79 C80 C81 C82 -0.3(12) . . . . ?
C80 C81 C82 C83 2.7(15) . . . . ?
C81 C82 C83 C84 -2.7(15) . . . . ?
C80 C79 C84 C83 2.1(9) . . . . ?
C72 C79 C84 C83 178.9(6) . . . . ?
C82 C83 C84 C79 0.2(12) . . . . ?
V1 O19 C85 C86X -61.8(19) . . . . ?
V2 O19 C85 C86X 136.8(17) . . . . ?
V1 O19 C85 C86 -102.8(6) . . . . ?
V2 O19 C85 C86 95.7(7) . . . . ?
O19 C85 C86 C87 177.7(8) . . . . ?
O19 C85 C86X C87 -95(3) . . . . ?
V2 O20 C88 C89 -79.1(5) . . . . ?
V1 O20 C88 C89 86.0(5) . . . . ?
O20 C88 C89 C90 -174.5(4) . . . . ?
V4 O21 C91 C92 -120.0(7) . . . . ?
V3 O21 C91 C92 93.7(8) . . . . ?
O21 C91 C92 C93 60.0(10) . . . . ?
V4 O22 C94 C95 96.0(4) . . . . ?
V3 O22 C94 C95 -121.4(4) . . . . ?
O22 C94 C95 C96 62.1(6) . . . . ?
